data_1548285
loop_
_publ_author_name
'Yan, Qiao'
'Ma, Xiang'
'Banwell, Martin G.'
'Ward, Jas S.'

_publ_section_title
;
 Total Synthesis of the Marine Alkaloid Discoipyrrole C via the
 MoOPH-Mediated Oxidation of a 2,3,5-Trisubstituted Pyrrole.
;
_journal_issue 12
_journal_name_full 'Journal of natural products'
_journal_page_first 3305
_journal_page_last 3313
_journal_paper_doi 10.1021/acs.jnatprod.7b00872
_journal_volume 80
_journal_year 2017
_chemical_formula_moiety 'C22 H25 N O4'
_chemical_formula_sum 'C22 H25 N O4'
_chemical_formula_weight 367.43
_space_group_crystal_system monoclinic
_space_group_IT_number 14
_space_group_name_Hall '-P 2ybc'
_space_group_name_H-M_alt 'P 1 21/c 1'
_symmetry_space_group_name_Hall '-P 2ybc'
_symmetry_space_group_name_H-M 'P 1 21/c 1'
_atom_sites_solution_hydrogens mixed
_atom_sites_solution_primary dual
_audit_creation_date 2017-08-15
_audit_creation_method
;
Olex2 1.2
(compiled 2017.08.10 svn.r3458 for OlexSys, GUI svn.r5375)
;
_cell_angle_alpha 90
_cell_angle_beta 98.1460(10)
_cell_angle_gamma 90
_cell_formula_units_Z 8
_cell_length_a 12.43710(10)
_cell_length_b 14.48440(10)
_cell_length_c 22.3921(2)
_cell_measurement_reflns_used 21597
_cell_measurement_temperature 150.01(10)
_cell_measurement_theta_max 73.6840
_cell_measurement_theta_min 3.5700
_cell_volume 3993.10(6)
_computing_cell_refinement 'CrysAlisPro 1.171.38.46 (Rigaku OD, 2015)'
_computing_data_collection 'CrysAlisPro 1.171.38.46 (Rigaku OD, 2015)'
_computing_data_reduction 'CrysAlisPro 1.171.38.46 (Rigaku OD, 2015)'
_computing_molecular_graphics 'Olex2 (Dolomanov et al., 2009)'
_computing_publication_material 'Olex2 (Dolomanov et al., 2009)'
_computing_structure_refinement 'ShelXL (Sheldrick, 2015)'
_computing_structure_solution 'ShelXT (Sheldrick, 2015)'
_diffrn_ambient_environment N~2~
_diffrn_ambient_temperature 150.01(10)
_diffrn_detector 'CCD plate'
_diffrn_detector_area_resol_mean 8.1297
_diffrn_detector_type EosS2
_diffrn_measured_fraction_theta_full 1.000
_diffrn_measured_fraction_theta_max 0.995
_diffrn_measurement_details
;
List of Runs (angles in degrees, time in seconds):

  # Type    Start    End  Width  t~exp~   \w     \q     \k     \f   Frames
--------------------------------------------------------------------------
  1  \w    -30.00  54.00   1.00    2.50    --   36.95 -57.00-150.00   84
  2  \w      1.00  76.00   1.00    2.50    --   36.95 -99.00-180.00   75
  3  \w     20.00 104.00   1.00    2.50    --   36.95  57.00  30.00   84
  4  \w      8.00 108.00   1.00    2.50    --   36.95  19.00 150.00  100
  5  \w     10.00 105.00   1.00    2.50    --   36.95  77.00 -30.00   95
  6  \w     23.00  90.00   1.00    2.50    --   36.95-125.00 120.00   67
  7  \w     94.00 178.00   1.00   15.00    --  111.00  50.00 -30.00   84
  8  \w     91.00 178.00   1.00   15.00    --  111.00  64.00  60.00   87
  9  \w     91.00 178.00   1.00   15.00    --  111.00  64.00   0.00   87
 10  \w     41.00 116.00   1.00   15.00    --  111.00-111.00 120.00   75
 11  \w     91.00 178.00   1.00   15.00    --  111.00  64.00 -60.00   87
 12  \w     84.00 178.00   1.00   15.00    --  111.00  77.00  30.00   94
 13  \w     43.00 128.00   1.00   15.00    --  111.00 -50.00 -90.00   85
 14  \w     92.00 178.00   1.00   15.00    --  111.00  38.00  90.00   86
 15  \w    100.00 178.00   1.00   15.00    --  111.00 111.00-120.00   78
 16  \w     41.00 116.00   1.00   15.00    --  111.00-111.00 -90.00   75
 17  \w     41.00 116.00   1.00   15.00    --  111.00-111.00-120.00   75
 18  \w     42.00 146.00   1.00   15.00    --  111.00 -92.00 -60.00  104
 19  \w     41.00 116.00   1.00   15.00    --  111.00-111.00-150.00   75
 20  \w    100.00 178.00   1.00   15.00    --  111.00 111.00 -90.00   78
 21  \w    -30.00  54.00   1.00    2.50    --   36.95 -57.00 -30.00   84
 22  \w     18.00 106.00   1.00    2.50    --   36.95  38.00-120.00   88
 23  \w     10.00 105.00   1.00    2.50    --   36.95  77.00 120.00   95
 24  \w    -32.00  56.00   1.00    2.50    --   36.95 -38.00  60.00   88
 25  \w     23.00  90.00   1.00    2.50    --   36.95-125.00   0.00   67
 26  \w     18.00 106.00   1.00    2.50    --   36.95  38.00 -60.00   88
 27  \w     65.00 165.00   1.00   15.00    --  111.00  12.00-120.00  100
;
_diffrn_measurement_device 'four-circle diffractometer'
_diffrn_measurement_device_type 'SuperNova, Dual, Cu at zero, EosS2'
_diffrn_measurement_method '\f and \w scans'
_diffrn_orient_matrix_type 'CrysAlisPro convention (1999,Acta A55,543-557)'
_diffrn_orient_matrix_UB_11 0.1186189000
_diffrn_orient_matrix_UB_12 -0.0115063000
_diffrn_orient_matrix_UB_13 -0.0112846000
_diffrn_orient_matrix_UB_21 0.0038319000
_diffrn_orient_matrix_UB_22 -0.0962556000
_diffrn_orient_matrix_UB_23 0.0295568000
_diffrn_orient_matrix_UB_31 -0.0395061000
_diffrn_orient_matrix_UB_32 -0.0438422000
_diffrn_orient_matrix_UB_33 -0.0618705000
_diffrn_radiation_monochromator mirror
_diffrn_radiation_probe x-ray
_diffrn_radiation_type CuK\a
_diffrn_radiation_wavelength 1.54184
_diffrn_reflns_av_R_equivalents 0.0226
_diffrn_reflns_av_unetI/netI 0.0160
_diffrn_reflns_Laue_measured_fraction_full 1.000
_diffrn_reflns_Laue_measured_fraction_max 0.995
_diffrn_reflns_limit_h_max 15
_diffrn_reflns_limit_h_min -15
_diffrn_reflns_limit_k_max 17
_diffrn_reflns_limit_k_min -18
_diffrn_reflns_limit_l_max 26
_diffrn_reflns_limit_l_min -27
_diffrn_reflns_number 41605
_diffrn_reflns_point_group_measured_fraction_full 1.000
_diffrn_reflns_point_group_measured_fraction_max 0.995
_diffrn_reflns_theta_full 67.684
_diffrn_reflns_theta_max 73.795
_diffrn_reflns_theta_min 3.590
_diffrn_source 'micro-focus sealed X-ray tube'
_diffrn_source_type 'SuperNova (Cu) X-ray Source'
_exptl_absorpt_coefficient_mu 0.678
_exptl_absorpt_correction_T_max 1.00000
_exptl_absorpt_correction_T_min 0.96687
_exptl_absorpt_correction_type multi-scan
_exptl_absorpt_process_details
;
CrysAlisPro 1.171.38.46 (Rigaku Oxford Diffraction, 2015)
Empirical absorption correction using spherical harmonics,
 implemented in SCALE3 ABSPACK scaling algorithm.
;
_exptl_crystal_colour yellow
_exptl_crystal_colour_primary yellow
_exptl_crystal_density_diffrn 1.222
_exptl_crystal_description block
_exptl_crystal_F_000 1568
_exptl_crystal_size_max 0.235
_exptl_crystal_size_mid 0.104
_exptl_crystal_size_min 0.069
_refine_diff_density_max 0.440
_refine_diff_density_min -0.236
_refine_diff_density_rms 0.036
_refine_ls_extinction_method none
_refine_ls_goodness_of_fit_ref 1.030
_refine_ls_hydrogen_treatment mixed
_refine_ls_matrix_type full
_refine_ls_number_parameters 556
_refine_ls_number_reflns 8040
_refine_ls_number_restraints 147
_refine_ls_restrained_S_all 1.025
_refine_ls_R_factor_all 0.0443
_refine_ls_R_factor_gt 0.0386
_refine_ls_shift/su_max 0.001
_refine_ls_shift/su_mean 0.000
_refine_ls_structure_factor_coef Fsqd
_refine_ls_weighting_details 'w=1/[\s^2^(Fo^2^)+(0.0486P)^2^+1.4933P] where P=(Fo^2^+2Fc^2^)/3'
_refine_ls_weighting_scheme calc
_refine_ls_wR_factor_gt 0.1005
_refine_ls_wR_factor_ref 0.1046
_reflns_Friedel_coverage 0.000
_reflns_number_gt 7086
_reflns_number_total 8040
_reflns_threshold_expression 'I > 2\s(I)'
_cod_data_source_file np7b00872_si_002.cif
_cod_data_source_block YQ-11-P11-2_scale_compound_13
_cod_depositor_comments 'Adding full bibliography for 1548282--1548286.cif.'
_cod_database_code 1548285
_shelxl_version_number 2014/6
_shelx_space_group_comment
;
The symmetry employed for this shelxl refinement is uniquely defined
by the following loop, which should always be used as a source of
symmetry information in preference to the above space-group names.
They are only intended as comments.
;
_reflns_odcompleteness_completeness 99.93
_reflns_odcompleteness_iscentric 1
_reflns_odcompleteness_theta 71.98
_olex2_refinement_description
;
1. Fixed Uiso
 At 1.2 times of:
  All C(H) groups, All C(H,H) groups, All N(H) groups
 At 1.5 times of:
  All C(H,H,H) groups
2. Uiso/Uaniso restraints and constraints
O34B \\sim C46B \\sim C47B \\sim C48B \\sim C49B \\sim C50B \\sim C51B \\sim
C52B: within 1.7A with sigma of 0.02 and sigma for terminal atoms of 0.04
O34A \\sim C46A \\sim C47A \\sim C48A \\sim C49A \\sim C50A \\sim C51A \\sim
C52A: within 1.7A with sigma of 0.02 and sigma for terminal atoms of 0.04
3. Rigid body (RIGU) restrains
 O34B, C46B, C47B, C48B, C49B, C50B, C51B, C52B
 with sigma for 1-2 distances of 0.002 and sigma for 1-3 distances of 0.002
4. Others
 Fixed Sof: O34A(0.6) O34B(0.4) C47B(0.4) H47B(0.4) C46B(0.4) C51B(0.4)
 H51B(0.4) C50B(0.4) H50B(0.4) C49B(0.4) C48B(0.4) H48B(0.4) C51A(0.6)
 H51A(0.6) C46A(0.6) C47A(0.6) H47A(0.6) C48A(0.6) H48A(0.6) C49A(0.6)
 C50A(0.6) H50A(0.6) C52B(0.4) H52A(0.4) H52B(0.4) H52C(0.4) C52A(0.6)
 H52D(0.6) H52E(0.6) H52F(0.6)
5.a Ternary CH refined with riding coordinates:
 C36(H36), C6(H6)
5.b Secondary CH2 refined with riding coordinates:
 C35(H35A,H35B), C5(H5A,H5B)
5.c Aromatic/amide H refined with riding coordinates:
 C40(H40), C41(H41), C43(H43), C44(H44), C47B(H47B), C51B(H51B), C50B(H50B),
 C48B(H48B), C51A(H51A), C47A(H47A), C48A(H48A), C50A(H50A), C10(H10), C11(H11),
  C13(H13), C14(H14), C17(H17), C18(H18), C20(H20), C21(H21)
5.d Fitted hexagon refined as free rotating group:
 C47B(C46B,C51B,C50B,C49B,C48B), C51A(C46A,C47A,C48A,C49A,C50A)
5.e Idealised Me refined as rotating group:
 C37(H37A,H37B,H37C), C38(H38A,H38B,H38C), C45(H45A,H45B,H45C), C52B(H52A,H52B,
 H52C), C52A(H52D,H52E,H52F), C7(H7A,H7B,H7C), C8(H8A,H8B,H8C), C15(H15A,H15B,
 H15C), C22(H22A,H22B,H22C)
;
_ins_header
;
TITL YQ-11-P11-2_scale in P2(1)/c 
REM P2(1)/c (#14 in standard setting)
CELL 1.54184  12.437082  14.484403  22.392098  90.0000  98.1458  90.0000
ZERR    8.00   0.000092   0.000110   0.000170   0.0000   0.0007   0.0000
LATT  1
SYMM -x, y+1/2,-z+1/2 
SFAC C H N O
UNIT 176.00 216.00 8.00 32.00
TREF
HKLF 4
END
;
_olex2_submission_special_instructions 'No special instructions were received'
_oxdiff_exptl_absorpt_empirical_details
;
Empirical correction (ABSPACK) includes:
- Absorption correction using spherical harmonics
- Frame scaling
;
_oxdiff_exptl_absorpt_empirical_full_max 1.116
_oxdiff_exptl_absorpt_empirical_full_min 0.886

loop_
_space_group_symop_operation_xyz
'x, y, z'
'-x, y+1/2, -z+1/2'
'-x, -y, -z'
'x, -y-1/2, z-1/2'

loop_
_atom_site_label
_atom_site_type_symbol
_atom_site_fract_x
_atom_site_fract_y
_atom_site_fract_z
_atom_site_U_iso_or_equiv
_atom_site_adp_type
_atom_site_occupancy
_atom_site_site_symmetry_order
_atom_site_calc_flag
_atom_site_refinement_flags_posn
_atom_site_refinement_flags_adp
_atom_site_refinement_flags_occupancy
_atom_site_disorder_assembly
_atom_site_disorder_group
O31 O 0.20308(7) 0.52074(6) 0.57788(4) 0.0330(2) Uani 1 1 d . . . . .
N31 N 0.32109(8) 0.63982(7) 0.60424(5) 0.0243(2) Uani 1 1 d . . . . .
H31 H 0.3867(13) 0.6581(11) 0.6015(7) 0.029 Uiso 1 1 d R . . . .
C31 C 0.29458(10) 0.55264(8) 0.58191(5) 0.0249(2) Uani 1 1 d . . . . .
C32 C 0.16390(10) 0.60605(9) 0.68001(6) 0.0278(3) Uani 1 1 d . . . . .
H32 H 0.2361(13) 0.5766(11) 0.6879(7) 0.033 Uiso 1 1 d R . . . .
O32 O 0.08593(8) 0.57499(7) 0.70103(4) 0.0353(2) Uani 1 1 d . . . . .
O33 O -0.21683(9) 0.90829(8) 0.63809(6) 0.0475(3) Uani 1 1 d . . . . .
C33 C 0.16172(9) 0.69108(8) 0.64437(5) 0.0243(2) Uani 1 1 d . . . . .
O34A O 0.35929(18) 1.03962(15) 0.50226(12) 0.0453(5) Uani 0.6 1 d . U P A 1
O34B O 0.3423(3) 1.0637(2) 0.53492(17) 0.0468(7) Uani 0.4 1 d . U P B 2
C34 C 0.24627(9) 0.70952(8) 0.61365(5) 0.0236(2) Uani 1 1 d . . . . .
C35 C 0.38839(10) 0.49976(9) 0.56226(6) 0.0283(3) Uani 1 1 d . . . . .
H35A H 0.4557 0.5318 0.5764 0.034 Uiso 1 1 calc R . . . .
H35B H 0.3799 0.4980 0.5185 0.034 Uiso 1 1 calc R . . . .
C36 C 0.39545(12) 0.40130(10) 0.58657(7) 0.0375(3) Uani 1 1 d . . . . .
H36 H 0.3274 0.3694 0.5717 0.045 Uiso 1 1 calc R . . . .
C37 C 0.48862(14) 0.35011(11) 0.56332(8) 0.0464(4) Uani 1 1 d . . . . .
H37A H 0.4747 0.3465 0.5201 0.070 Uiso 1 1 calc GR . . . .
H37B H 0.4943 0.2889 0.5800 0.070 Uiso 1 1 calc GR . . . .
H37C H 0.5554 0.3828 0.5753 0.070 Uiso 1 1 calc GR . . . .
C38 C 0.4101(2) 0.40084(17) 0.65469(9) 0.0769(7) Uani 1 1 d . . . . .
H38A H 0.4757 0.4332 0.6700 0.115 Uiso 1 1 calc GR . . . .
H38B H 0.4148 0.3383 0.6690 0.115 Uiso 1 1 calc GR . . . .
H38C H 0.3493 0.4308 0.6684 0.115 Uiso 1 1 calc GR . . . .
C39 C 0.06479(9) 0.75110(8) 0.64371(5) 0.0231(2) Uani 1 1 d . . . . .
C40 C 0.02810(10) 0.77754(9) 0.69708(5) 0.0273(3) Uani 1 1 d . . . . .
H40 H 0.0671 0.7592 0.7337 0.033 Uiso 1 1 calc R . . . .
C41 C -0.06497(10) 0.83043(9) 0.69736(6) 0.0291(3) Uani 1 1 d . . . . .
H41 H -0.0872 0.8480 0.7337 0.035 Uiso 1 1 calc R . . . .
C42 C -0.12431(10) 0.85676(9) 0.64304(6) 0.0301(3) Uani 1 1 d . . . . .
C43 C -0.08971(11) 0.83032(9) 0.58901(6) 0.0308(3) Uani 1 1 d . . . . .
H43 H -0.1297 0.8476 0.5525 0.037 Uiso 1 1 calc R . . . .
C44 C 0.00365(10) 0.77855(9) 0.58952(5) 0.0261(2) Uani 1 1 d . . . . .
H44 H 0.0261 0.7617 0.5532 0.031 Uiso 1 1 calc R . . . .
C45 C -0.25672(15) 0.93297(14) 0.69265(10) 0.0583(5) Uani 1 1 d . . . . .
H45A H -0.3210 0.9699 0.6833 0.087 Uiso 1 1 calc GR . . . .
H45B H -0.2023 0.9676 0.7179 0.087 Uiso 1 1 calc GR . . . .
H45C H -0.2737 0.8780 0.7134 0.087 Uiso 1 1 calc GR . . . .
C47B C 0.2509(8) 0.8801(5) 0.6252(3) 0.0265(11) Uani 0.4 1 d . U P B 2
H47B H 0.2195 0.8743 0.6603 0.032 Uiso 0.4 1 calc R . P B 2
C46B C 0.2736(9) 0.8018(4) 0.5933(3) 0.0208(13) Uani 0.4 1 d G U P B 2
C51B C 0.3205(7) 0.8105(3) 0.5408(3) 0.0224(11) Uani 0.4 1 d G U P B 2
H51B H 0.3357 0.7581 0.5195 0.027 Uiso 0.4 1 calc R . P B 2
C50B C 0.3446(5) 0.8975(4) 0.5202(2) 0.0303(11) Uani 0.4 1 d G U P B 2
H50B H 0.3760 0.9033 0.4850 0.036 Uiso 0.4 1 calc R . P B 2
C49B C 0.3219(5) 0.9758(3) 0.5520(2) 0.0295(11) Uani 0.4 1 d G U P B 2
C48B C 0.2750(6) 0.9671(4) 0.6045(2) 0.0300(11) Uani 0.4 1 d G U P B 2
H48B H 0.2598 1.0195 0.6258 0.036 Uiso 0.4 1 calc R . P B 2
C51A C 0.3110(5) 0.7977(2) 0.5288(2) 0.0303(10) Uani 0.6 1 d . U P A 1
H51A H 0.3198 0.7417 0.5099 0.036 Uiso 0.6 1 calc R . P A 1
C46A C 0.2682(6) 0.7998(3) 0.5829(2) 0.0243(10) Uani 0.6 1 d G U P A 1
C47A C 0.2552(5) 0.8837(3) 0.61118(18) 0.0271(8) Uani 0.6 1 d G U P A 1
H47A H 0.2265 0.8851 0.6473 0.032 Uiso 0.6 1 calc R . P A 1
C48A C 0.2850(4) 0.9654(2) 0.58545(13) 0.0287(8) Uani 0.6 1 d G U P A 1
H48A H 0.2762 1.0215 0.6044 0.034 Uiso 0.6 1 calc R . P A 1
C49A C 0.3278(3) 0.9633(2) 0.53141(12) 0.0303(8) Uani 0.6 1 d G U P A 1
C50A C 0.3409(4) 0.8795(3) 0.50309(14) 0.0333(8) Uani 0.6 1 d G U P A 1
H50A H 0.3695 0.8781 0.4669 0.040 Uiso 0.6 1 calc R . P A 1
C52B C 0.3902(3) 1.0770(3) 0.4810(2) 0.0496(10) Uani 0.4 1 d . U P B 2
H52A H 0.3405 1.0567 0.4468 0.074 Uiso 0.4 1 calc GR . P B 2
H52B H 0.4562 1.0419 0.4835 0.074 Uiso 0.4 1 calc GR . P B 2
H52C H 0.4061 1.1413 0.4766 0.074 Uiso 0.4 1 calc GR . P B 2
C52A C 0.3518(2) 1.1276(2) 0.52912(14) 0.0492(7) Uani 0.6 1 d . U P A 1
H52D H 0.3773 1.1740 0.5040 0.074 Uiso 0.6 1 calc GR . P A 1
H52E H 0.3955 1.1284 0.5681 0.074 Uiso 0.6 1 calc GR . P A 1
H52F H 0.2775 1.1399 0.5335 0.074 Uiso 0.6 1 calc GR . P A 1
O1 O 0.70189(8) 0.52685(8) 0.59775(5) 0.0410(2) Uani 1 1 d . . . . .
N1 N 0.83028(8) 0.61098(7) 0.65824(5) 0.0247(2) Uani 1 1 d . . . . .
H1 H 0.8999(13) 0.6168(11) 0.6678(7) 0.030 Uiso 1 1 d R . . . .
C1 C 0.79650(10) 0.55062(9) 0.61116(6) 0.0277(3) Uani 1 1 d . . . . .
O2 O 0.53883(7) 0.70784(7) 0.59505(4) 0.0349(2) Uani 1 1 d . . . . .
C2 C 0.63102(10) 0.69448(9) 0.62050(6) 0.0285(3) Uani 1 1 d . . . . .
H2 H 0.6942(13) 0.7087(11) 0.5980(7) 0.034 Uiso 1 1 d R . . . .
C3 C 0.66004(10) 0.66543(9) 0.68339(6) 0.0259(2) Uani 1 1 d . . . . .
O3 O 0.35478(9) 0.65196(9) 0.84827(5) 0.0490(3) Uani 1 1 d . . . . .
C4 C 0.76520(10) 0.63867(8) 0.70130(5) 0.0242(2) Uani 1 1 d . . . . .
O4 O 0.97697(8) 0.63485(7) 0.94145(4) 0.0361(2) Uani 1 1 d . . . . .
C5 C 0.88492(11) 0.51557(9) 0.57781(5) 0.0277(3) Uani 1 1 d . . . . .
H5A H 0.9536 0.5432 0.5947 0.033 Uiso 1 1 calc R . . . .
H5B H 0.8695 0.5336 0.5358 0.033 Uiso 1 1 calc R . . . .
C6 C 0.89413(11) 0.40986(9) 0.58214(6) 0.0308(3) Uani 1 1 d . . . . .
H6 H 0.8224 0.3830 0.5687 0.037 Uiso 1 1 calc R . . . .
C7 C 0.97223(13) 0.37563(10) 0.54113(6) 0.0371(3) Uani 1 1 d . . . . .
H7A H 0.9462 0.3931 0.5003 0.056 Uiso 1 1 calc GR . . . .
H7B H 0.9776 0.3096 0.5438 0.056 Uiso 1 1 calc GR . . . .
H7C H 1.0425 0.4025 0.5532 0.056 Uiso 1 1 calc GR . . . .
C8 C 0.93113(14) 0.38019(10) 0.64731(6) 0.0399(3) Uani 1 1 d . . . . .
H8A H 0.9990 0.4095 0.6620 0.060 Uiso 1 1 calc GR . . . .
H8B H 0.9402 0.3144 0.6489 0.060 Uiso 1 1 calc GR . . . .
H8C H 0.8774 0.3981 0.6720 0.060 Uiso 1 1 calc GR . . . .
C9 C 0.57591(10) 0.66362(9) 0.72428(6) 0.0284(3) Uani 1 1 d . . . . .
C10 C 0.49584(11) 0.73074(10) 0.72266(6) 0.0336(3) Uani 1 1 d . . . . .
H10 H 0.4935 0.7783 0.6946 0.040 Uiso 1 1 calc R . . . .
C11 C 0.41832(11) 0.72823(11) 0.76257(6) 0.0367(3) Uani 1 1 d . . . . .
H11 H 0.3644 0.7730 0.7604 0.044 Uiso 1 1 calc R . . . .
C12 C 0.42282(11) 0.65894(11) 0.80496(6) 0.0367(3) Uani 1 1 d . . . . .
C13 C 0.50031(11) 0.58970(11) 0.80650(7) 0.0367(3) Uani 1 1 d . . . . .
H13 H 0.5023 0.5423 0.8347 0.044 Uiso 1 1 calc R . . . .
C14 C 0.57440(10) 0.59145(10) 0.76602(6) 0.0326(3) Uani 1 1 d . . . . .
H14 H 0.6245 0.5437 0.7664 0.039 Uiso 1 1 calc R . . . .
C15 C 0.26998(14) 0.71743(17) 0.84622(8) 0.0607(5) Uani 1 1 d . . . . .
H15A H 0.2238 0.7130 0.8082 0.091 Uiso 1 1 calc GR . . . .
H15B H 0.3003 0.7784 0.8508 0.091 Uiso 1 1 calc GR . . . .
H15C H 0.2283 0.7054 0.8783 0.091 Uiso 1 1 calc GR . . . .
C16 C 0.81963(9) 0.63427(8) 0.76440(5) 0.0235(2) Uani 1 1 d . . . . .
C17 C 0.79679(10) 0.69983(8) 0.80712(6) 0.0264(3) Uani 1 1 d . . . . .
H17 H 0.7447 0.7450 0.7959 0.032 Uiso 1 1 calc R . . . .
C18 C 0.85025(10) 0.69842(9) 0.86532(6) 0.0284(3) Uani 1 1 d . . . . .
H18 H 0.8340 0.7422 0.8930 0.034 Uiso 1 1 calc R . . . .
C19 C 0.92895(10) 0.63119(9) 0.88273(5) 0.0270(3) Uani 1 1 d . . . . .
C20 C 0.95364(10) 0.56614(9) 0.84121(6) 0.0291(3) Uani 1 1 d . . . . .
H20 H 1.0064 0.5215 0.8525 0.035 Uiso 1 1 calc R . . . .
C21 C 0.89893(10) 0.56825(9) 0.78265(6) 0.0269(3) Uani 1 1 d . . . . .
H21 H 0.9157 0.5245 0.7550 0.032 Uiso 1 1 calc R . . . .
C22 C 1.06857(13) 0.57643(12) 0.95811(7) 0.0421(3) Uani 1 1 d . . . . .
H22A H 1.1222 0.5883 0.9322 0.063 Uiso 1 1 calc GR . . . .
H22B H 1.0462 0.5130 0.9542 0.063 Uiso 1 1 calc GR . . . .
H22C H 1.0990 0.5886 0.9992 0.063 Uiso 1 1 calc GR . . . .

loop_
_atom_site_aniso_label
_atom_site_aniso_U_11
_atom_site_aniso_U_22
_atom_site_aniso_U_33
_atom_site_aniso_U_23
_atom_site_aniso_U_13
_atom_site_aniso_U_12
O31 0.0258(4) 0.0298(5) 0.0420(5) -0.0034(4) 0.0008(4) -0.0041(4)
N31 0.0192(5) 0.0238(5) 0.0297(5) -0.0009(4) 0.0031(4) -0.0004(4)
C31 0.0260(6) 0.0236(6) 0.0242(6) 0.0023(4) 0.0006(4) 0.0005(5)
C32 0.0267(6) 0.0313(6) 0.0252(6) 0.0008(5) 0.0029(5) 0.0016(5)
O32 0.0334(5) 0.0374(5) 0.0369(5) 0.0070(4) 0.0112(4) -0.0005(4)
O33 0.0366(6) 0.0448(6) 0.0603(7) -0.0017(5) 0.0039(5) 0.0186(5)
C33 0.0226(5) 0.0268(6) 0.0228(6) -0.0018(5) 0.0004(4) -0.0007(5)
O34A 0.0556(12) 0.0322(11) 0.0492(13) 0.0116(10) 0.0110(10) -0.0038(9)
O34B 0.0575(18) 0.0260(15) 0.0576(19) 0.0087(13) 0.0103(15) -0.0098(12)
C34 0.0216(5) 0.0238(6) 0.0242(6) -0.0027(4) -0.0004(4) -0.0003(4)
C35 0.0315(6) 0.0241(6) 0.0299(6) 0.0007(5) 0.0060(5) 0.0023(5)
C36 0.0372(7) 0.0265(7) 0.0496(8) 0.0069(6) 0.0091(6) 0.0040(5)
C37 0.0519(9) 0.0297(7) 0.0584(10) 0.0007(7) 0.0109(8) 0.0115(7)
C38 0.0992(17) 0.0840(15) 0.0537(11) 0.0384(11) 0.0318(11) 0.0521(13)
C39 0.0207(5) 0.0245(6) 0.0236(6) -0.0024(4) 0.0014(4) -0.0023(4)
C40 0.0261(6) 0.0335(6) 0.0212(6) -0.0034(5) -0.0002(4) -0.0002(5)
C41 0.0288(6) 0.0302(6) 0.0291(6) -0.0070(5) 0.0067(5) -0.0012(5)
C42 0.0242(6) 0.0238(6) 0.0417(7) -0.0035(5) 0.0028(5) 0.0019(5)
C43 0.0310(6) 0.0293(6) 0.0294(6) 0.0010(5) -0.0054(5) 0.0018(5)
C44 0.0295(6) 0.0272(6) 0.0212(6) -0.0022(5) 0.0016(5) -0.0014(5)
C45 0.0440(9) 0.0526(10) 0.0812(13) -0.0142(9) 0.0186(9) 0.0182(8)
C47B 0.027(2) 0.023(2) 0.029(3) -0.0045(17) 0.002(2) -0.0029(14)
C46B 0.017(2) 0.029(3) 0.015(2) 0.0050(15) -0.0006(19) 0.0016(17)
C51B 0.0198(19) 0.0216(18) 0.025(3) -0.0035(15) 0.001(2) -0.0021(15)
C50B 0.034(2) 0.028(2) 0.031(3) 0.0015(19) 0.012(2) -0.0022(16)
C49B 0.032(2) 0.0218(17) 0.035(3) -0.0007(17) 0.006(2) -0.0020(13)
C48B 0.032(2) 0.0247(18) 0.034(3) -0.0071(18) 0.005(2) -0.0023(13)
C51A 0.033(2) 0.0293(15) 0.0287(19) -0.0028(12) 0.0030(17) -0.0007(14)
C46A 0.0213(16) 0.0210(16) 0.029(2) -0.0056(11) -0.0035(16) -0.0036(12)
C47A 0.0264(15) 0.0305(18) 0.0238(18) -0.0012(12) 0.0018(13) -0.0009(11)
C48A 0.0305(16) 0.0239(12) 0.031(2) -0.0044(13) 0.0020(15) 0.0002(10)
C49A 0.0301(13) 0.0296(17) 0.0309(18) 0.0056(15) 0.0034(14) -0.0029(12)
C50A 0.0367(14) 0.0349(19) 0.0297(18) 0.0022(13) 0.0090(14) 0.0020(13)
C52B 0.038(2) 0.049(2) 0.061(2) 0.025(2) 0.0044(17) -0.0068(18)
C52A 0.0566(17) 0.0305(15) 0.0555(17) 0.0097(12) -0.0098(13) -0.0079(12)
O1 0.0295(5) 0.0499(6) 0.0422(6) -0.0187(5) 0.0006(4) -0.0092(4)
N1 0.0205(5) 0.0296(5) 0.0234(5) -0.0043(4) 0.0012(4) -0.0030(4)
C1 0.0296(6) 0.0282(6) 0.0244(6) -0.0023(5) 0.0004(5) -0.0022(5)
O2 0.0241(4) 0.0447(6) 0.0339(5) 0.0036(4) -0.0033(4) -0.0006(4)
C2 0.0233(6) 0.0295(6) 0.0317(6) -0.0012(5) 0.0006(5) -0.0025(5)
C3 0.0225(6) 0.0269(6) 0.0276(6) -0.0039(5) 0.0009(5) -0.0030(5)
O3 0.0347(5) 0.0714(8) 0.0433(6) -0.0073(6) 0.0139(5) -0.0014(5)
C4 0.0225(5) 0.0246(6) 0.0255(6) -0.0031(5) 0.0032(4) -0.0041(4)
O4 0.0455(6) 0.0343(5) 0.0251(5) -0.0052(4) -0.0062(4) 0.0037(4)
C5 0.0342(6) 0.0271(6) 0.0218(6) -0.0014(5) 0.0040(5) -0.0012(5)
C6 0.0400(7) 0.0268(6) 0.0257(6) -0.0019(5) 0.0049(5) -0.0031(5)
C7 0.0485(8) 0.0332(7) 0.0302(7) -0.0012(5) 0.0075(6) 0.0066(6)
C8 0.0618(10) 0.0316(7) 0.0272(7) 0.0039(5) 0.0093(6) 0.0006(6)
C9 0.0203(5) 0.0353(7) 0.0283(6) -0.0077(5) -0.0004(5) -0.0034(5)
C10 0.0293(6) 0.0393(7) 0.0303(7) -0.0068(6) -0.0023(5) 0.0027(5)
C11 0.0277(6) 0.0455(8) 0.0349(7) -0.0125(6) -0.0025(5) 0.0070(6)
C12 0.0244(6) 0.0524(9) 0.0329(7) -0.0098(6) 0.0022(5) -0.0063(6)
C13 0.0276(6) 0.0445(8) 0.0378(7) 0.0011(6) 0.0036(5) -0.0065(6)
C14 0.0235(6) 0.0369(7) 0.0371(7) -0.0017(6) 0.0031(5) -0.0038(5)
C15 0.0334(8) 0.1038(16) 0.0467(9) -0.0139(10) 0.0121(7) 0.0098(9)
C16 0.0201(5) 0.0264(6) 0.0240(6) -0.0024(5) 0.0027(4) -0.0034(4)
C17 0.0242(6) 0.0242(6) 0.0302(6) -0.0032(5) 0.0020(5) -0.0001(5)
C18 0.0313(6) 0.0257(6) 0.0278(6) -0.0073(5) 0.0031(5) -0.0021(5)
C19 0.0295(6) 0.0274(6) 0.0230(6) -0.0017(5) 0.0000(5) -0.0049(5)
C20 0.0287(6) 0.0296(6) 0.0281(6) -0.0012(5) 0.0006(5) 0.0040(5)
C21 0.0263(6) 0.0289(6) 0.0257(6) -0.0047(5) 0.0044(5) 0.0007(5)
C22 0.0415(8) 0.0504(9) 0.0309(7) -0.0013(6) -0.0071(6) 0.0049(7)

loop_
_atom_type_symbol
_atom_type_description
_atom_type_scat_dispersion_real
_atom_type_scat_dispersion_imag
_atom_type_scat_source
C C 0.0181 0.0091 'International Tables Vol C Tables 4.2.6.8 and 6.1.1.4'
H H 0.0000 0.0000 'International Tables Vol C Tables 4.2.6.8 and 6.1.1.4'
N N 0.0311 0.0180 'International Tables Vol C Tables 4.2.6.8 and 6.1.1.4'
O O 0.0492 0.0322 'International Tables Vol C Tables 4.2.6.8 and 6.1.1.4'

loop_
_exptl_crystal_face_index_h
_exptl_crystal_face_index_k
_exptl_crystal_face_index_l
_exptl_crystal_face_perp_dist
8 2 -2 0.1036
-8 -2 2 0.1036
0 8 -7 0.0281
0 1 14 0.0306
0 -6 -11 0.0238
0 -9 6 0.0612

loop_
_geom_angle_atom_site_label_1
_geom_angle_atom_site_label_2
_geom_angle_atom_site_label_3
_geom_angle
C31 N31 H31 115.5(10)
C31 N31 C34 125.50(10)
C34 N31 H31 116.1(10)
O31 C31 N31 123.07(11)
O31 C31 C35 122.47(11)
N31 C31 C35 114.46(10)
O32 C32 H32 121.6(9)
O32 C32 C33 124.37(12)
C33 C32 H32 114.0(9)
C42 O33 C45 117.35(13)
C32 C33 C39 116.73(11)
C34 C33 C32 118.93(11)
C34 C33 C39 124.33(11)
C49A O34A C52A 118.9(3)
C49B O34B C52B 118.6(4)
N31 C34 C46B 114.8(4)
N31 C34 C46A 112.6(3)
C33 C34 N31 120.56(11)
C33 C34 C46B 124.4(4)
C33 C34 C46A 126.8(3)
C31 C35 H35A 109.2
C31 C35 H35B 109.2
C31 C35 C36 112.20(11)
H35A C35 H35B 107.9
C36 C35 H35A 109.2
C36 C35 H35B 109.2
C35 C36 H36 108.4
C35 C36 C37 109.91(12)
C37 C36 H36 108.4
C38 C36 C35 110.93(14)
C38 C36 H36 108.4
C38 C36 C37 110.66(14)
C36 C37 H37A 109.5
C36 C37 H37B 109.5
C36 C37 H37C 109.5
H37A C37 H37B 109.5
H37A C37 H37C 109.5
H37B C37 H37C 109.5
C36 C38 H38A 109.5
C36 C38 H38B 109.5
C36 C38 H38C 109.5
H38A C38 H38B 109.5
H38A C38 H38C 109.5
H38B C38 H38C 109.5
C40 C39 C33 121.14(11)
C40 C39 C44 117.62(11)
C44 C39 C33 121.14(11)
C39 C40 H40 119.0
C41 C40 C39 122.03(12)
C41 C40 H40 119.0
C40 C41 H41 120.4
C42 C41 C40 119.28(12)
C42 C41 H41 120.4
O33 C42 C41 124.15(13)
O33 C42 C43 116.16(12)
C41 C42 C43 119.69(12)
C42 C43 H43 119.8
C44 C43 C42 120.31(12)
C44 C43 H43 119.8
C39 C44 H44 119.5
C43 C44 C39 121.06(12)
C43 C44 H44 119.5
O33 C45 H45A 109.5
O33 C45 H45B 109.5
O33 C45 H45C 109.5
H45A C45 H45B 109.5
H45A C45 H45C 109.5
H45B C45 H45C 109.5
C46B C47B H47B 120.0
C46B C47B C48B 120.0
C48B C47B H47B 120.0
C47B C46B C34 120.7(4)
C47B C46B C51B 120.0
C51B C46B C34 119.2(4)
C46B C51B H51B 120.0
C50B C51B C46B 120.0
C50B C51B H51B 120.0
C51B C50B H50B 120.0
C49B C50B C51B 120.0
C49B C50B H50B 120.0
O34B C49B C50B 124.0(3)
O34B C49B C48B 116.0(3)
C50B C49B C48B 120.0
C47B C48B H48B 120.0
C49B C48B C47B 120.0
C49B C48B H48B 120.0
C46A C51A H51A 120.0
C46A C51A C50A 120.0
C50A C51A H51A 120.0
C51A C46A C34 119.4(3)
C51A C46A C47A 120.0
C47A C46A C34 120.3(3)
C46A C47A H47A 120.0
C48A C47A C46A 120.0
C48A C47A H47A 120.0
C47A C48A H48A 120.0
C47A C48A C49A 120.0
C49A C48A H48A 120.0
O34A C49A C48A 124.7(2)
O34A C49A C50A 115.3(2)
C50A C49A C48A 120.0
C51A C50A H50A 120.0
C49A C50A C51A 120.0
C49A C50A H50A 120.0
O34B C52B H52A 109.5
O34B C52B H52B 109.5
O34B C52B H52C 109.5
H52A C52B H52B 109.5
H52A C52B H52C 109.5
H52B C52B H52C 109.5
O34A C52A H52D 109.5
O34A C52A H52E 109.5
O34A C52A H52F 109.5
H52D C52A H52E 109.5
H52D C52A H52F 109.5
H52E C52A H52F 109.5
C1 N1 H1 115.7(10)
C1 N1 C4 124.08(10)
C4 N1 H1 117.1(10)
O1 C1 N1 122.77(12)
O1 C1 C5 122.00(11)
N1 C1 C5 115.23(11)
O2 C2 H2 118.6(9)
O2 C2 C3 125.54(12)
C3 C2 H2 115.7(9)
C2 C3 C9 119.90(11)
C4 C3 C2 117.27(11)
C4 C3 C9 122.82(11)
C12 O3 C15 117.22(14)
N1 C4 C16 114.45(10)
C3 C4 N1 120.01(11)
C3 C4 C16 125.54(11)
C19 O4 C22 116.94(11)
C1 C5 H5A 109.4
C1 C5 H5B 109.4
C1 C5 C6 111.00(11)
H5A C5 H5B 108.0
C6 C5 H5A 109.4
C6 C5 H5B 109.4
C5 C6 H6 108.6
C7 C6 C5 109.68(11)
C7 C6 H6 108.6
C7 C6 C8 110.82(12)
C8 C6 C5 110.48(11)
C8 C6 H6 108.6
C6 C7 H7A 109.5
C6 C7 H7B 109.5
C6 C7 H7C 109.5
H7A C7 H7B 109.5
H7A C7 H7C 109.5
H7B C7 H7C 109.5
C6 C8 H8A 109.5
C6 C8 H8B 109.5
C6 C8 H8C 109.5
H8A C8 H8B 109.5
H8A C8 H8C 109.5
H8B C8 H8C 109.5
C10 C9 C3 122.48(13)
C10 C9 C14 117.48(12)
C14 C9 C3 120.04(12)
C9 C10 H10 119.3
C9 C10 C11 121.30(14)
C11 C10 H10 119.3
C10 C11 H11 120.2
C12 C11 C10 119.52(13)
C12 C11 H11 120.2
O3 C12 C13 115.02(14)
C11 C12 O3 124.71(14)
C11 C12 C13 120.26(13)
C12 C13 H13 120.1
C14 C13 C12 119.73(14)
C14 C13 H13 120.1
C9 C14 H14 119.2
C13 C14 C9 121.57(13)
C13 C14 H14 119.2
O3 C15 H15A 109.5
O3 C15 H15B 109.5
O3 C15 H15C 109.5
H15A C15 H15B 109.5
H15A C15 H15C 109.5
H15B C15 H15C 109.5
C17 C16 C4 120.78(11)
C21 C16 C4 121.27(11)
C21 C16 C17 117.86(11)
C16 C17 H17 119.4
C18 C17 C16 121.15(11)
C18 C17 H17 119.4
C17 C18 H18 120.0
C17 C18 C19 120.00(11)
C19 C18 H18 120.0
O4 C19 C18 115.80(11)
O4 C19 C20 124.26(12)
C20 C19 C18 119.94(11)
C19 C20 H20 120.3
C19 C20 C21 119.47(12)
C21 C20 H20 120.3
C16 C21 H21 119.2
C20 C21 C16 121.58(11)
C20 C21 H21 119.2
O4 C22 H22A 109.5
O4 C22 H22B 109.5
O4 C22 H22C 109.5
H22A C22 H22B 109.5
H22A C22 H22C 109.5
H22B C22 H22C 109.5

loop_
_geom_bond_atom_site_label_1
_geom_bond_atom_site_label_2
_geom_bond_distance
O31 C31 1.2197(15)
N31 H31 0.868(16)
N31 C31 1.3807(16)
N31 C34 1.4090(15)
C31 C35 1.5123(17)
C32 H32 0.986(16)
C32 O32 1.2220(16)
C32 C33 1.4657(17)
O33 C42 1.3628(16)
O33 C45 1.428(2)
C33 C34 1.3620(17)
C33 C39 1.4847(16)
O34A C49A 1.368(4)
O34A C52A 1.417(4)
O34B C49B 1.363(5)
O34B C52B 1.434(6)
C34 C46B 1.467(5)
C34 C46A 1.521(3)
C35 H35A 0.9700
C35 H35B 0.9700
C35 C36 1.5244(18)
C36 H36 0.9800
C36 C37 1.528(2)
C36 C38 1.510(2)
C37 H37A 0.9600
C37 H37B 0.9600
C37 H37C 0.9600
C38 H38A 0.9600
C38 H38B 0.9600
C38 H38C 0.9600
C39 C40 1.3920(17)
C39 C44 1.3954(17)
C40 H40 0.9300
C40 C41 1.3888(18)
C41 H41 0.9300
C41 C42 1.3839(19)
C42 C43 1.3938(19)
C43 H43 0.9300
C43 C44 1.3810(18)
C44 H44 0.9300
C45 H45A 0.9600
C45 H45B 0.9600
C45 H45C 0.9600
C47B H47B 0.9300
C47B C46B 1.3900
C47B C48B 1.3900
C46B C51B 1.3900
C51B H51B 0.9300
C51B C50B 1.3900
C50B H50B 0.9300
C50B C49B 1.3900
C49B C48B 1.3900
C48B H48B 0.9300
C51A H51A 0.9300
C51A C46A 1.3900
C51A C50A 1.3900
C46A C47A 1.3900
C47A H47A 0.9300
C47A C48A 1.3900
C48A H48A 0.9300
C48A C49A 1.3900
C49A C50A 1.3900
C50A H50A 0.9300
C52B H52A 0.9600
C52B H52B 0.9600
C52B H52C 0.9600
C52A H52D 0.9600
C52A H52E 0.9600
C52A H52F 0.9600
O1 C1 1.2219(16)
N1 H1 0.867(16)
N1 C1 1.3881(16)
N1 C4 1.4026(15)
C1 C5 1.5024(17)
O2 C2 1.2214(16)
C2 H2 1.014(16)
C2 C3 1.4651(18)
C3 C4 1.3685(17)
C3 C9 1.4850(17)
O3 C12 1.3782(17)
O3 C15 1.414(2)
C4 C16 1.4790(16)
O4 C19 1.3660(15)
O4 C22 1.4257(18)
C5 H5A 0.9700
C5 H5B 0.9700
C5 C6 1.5376(18)
C6 H6 0.9800
C6 C7 1.5118(19)
C6 C8 1.5283(18)
C7 H7A 0.9600
C7 H7B 0.9600
C7 H7C 0.9600
C8 H8A 0.9600
C8 H8B 0.9600
C8 H8C 0.9600
C9 C10 1.3884(19)
C9 C14 1.404(2)
C10 H10 0.9300
C10 C11 1.405(2)
C11 H11 0.9300
C11 C12 1.377(2)
C12 C13 1.388(2)
C13 H13 0.9300
C13 C14 1.3812(19)
C14 H14 0.9300
C15 H15A 0.9600
C15 H15B 0.9600
C15 H15C 0.9600
C16 C17 1.4052(17)
C16 C21 1.3928(17)
C17 H17 0.9300
C17 C18 1.3768(18)
C18 H18 0.9300
C18 C19 1.3964(18)
C19 C20 1.3883(18)
C20 H20 0.9300
C20 C21 1.3893(18)
C21 H21 0.9300
C22 H22A 0.9600
C22 H22B 0.9600
C22 H22C 0.9600

loop_
_exptl_oxdiff_crystal_face_indexfrac_h
_exptl_oxdiff_crystal_face_indexfrac_k
_exptl_oxdiff_crystal_face_indexfrac_l
_exptl_oxdiff_crystal_face_x
_exptl_oxdiff_crystal_face_y
_exptl_oxdiff_crystal_face_z
7.9987 1.9899 -1.9957 0.9484 -0.2199 -0.2798
-7.9987 -1.9899 1.9957 -0.9484 0.2199 0.2798
0.0100 7.9921 -6.9941 -0.0119 -0.9760 0.0819
-0.0064 1.0009 13.9930 -0.1702 0.3172 -0.9094
0.0008 -5.9962 -10.9959 0.1932 0.2522 0.9432
-0.0103 -8.9913 5.9943 0.0346 1.0426 0.0237
